data_7001815
loop_
_publ_author_name
'Bi, Li-Hua'
'Hou, Guang-Feng'
'Li, Bao'
'Wu, Li-Xin'
'Kortz, Ulrich'

_publ_section_title
;
 Synthesis and crystal structure of pseudo-sandwich-type
 heteropolytungstates functionalized by organometallic ruthenium(ii)
;
_journal_issue 32
_journal_name_full 'Dalton Transactions'
_journal_page_first 6345
_journal_page_last 6353
_journal_paper_doi 10.1039/b821750e
_journal_year 2009
_chemical_formula_moiety 'C6 H26 As K Na6 O46 Ru W9, 7(H2 O)'
_chemical_formula_sum 'C6 H40 As K Na6 O51 Ru W9'
_chemical_formula_weight 2936.06
_chemical_name_systematic
;
?
;
_space_group_IT_number 14
_symmetry_cell_setting monoclinic
_symmetry_space_group_name_Hall '-P 2yn'
_symmetry_space_group_name_H-M 'P 1 21/n 1'
_atom_sites_solution_hydrogens geom
_atom_sites_solution_primary direct
_atom_sites_solution_secondary difmap
_audit_creation_method SHELXL-97
_cell_angle_alpha 90.00
_cell_angle_beta 90.8610(10)
_cell_angle_gamma 90.00
_cell_formula_units_Z 4
_cell_length_a 15.1433(12)
_cell_length_b 16.8981(13)
_cell_length_c 19.8968(16)
_cell_measurement_temperature 291(2)
_cell_measurement_theta_max 26.0523
_cell_measurement_theta_min 2.3759
_cell_volume 5090.9(7)
_computing_cell_refinement RAPID-AUTO
_computing_data_collection 'RAPID-AUTO (Rigaku Corporation, 1998)'
_computing_data_reduction 'CrystalStructure (Rigaku/MSC and Rigaku Corporation, 2002)'
_computing_molecular_graphics 'SHELXTL (Sheldrick, 2008)'
_computing_publication_material SHELXL-97
_computing_structure_refinement 'SHELXL-97 (Sheldrick, 2008)'
_computing_structure_solution 'SHELXS-97 (Sheldrick, 2008)'
_diffrn_ambient_temperature 291(2)
_diffrn_measured_fraction_theta_full 0.972
_diffrn_measured_fraction_theta_max 0.972
_diffrn_measurement_device_type 'Rigaku RAXIS-RAPID'
_diffrn_measurement_method '\w scan'
_diffrn_radiation_monochromator graphite
_diffrn_radiation_source 'fine-focus sealed tube'
_diffrn_radiation_type MoK\a
_diffrn_radiation_wavelength 0.71073
_diffrn_reflns_av_R_equivalents 0.0437
_diffrn_reflns_av_sigmaI/netI 0.0509
_diffrn_reflns_limit_h_max 17
_diffrn_reflns_limit_h_min -18
_diffrn_reflns_limit_k_max 19
_diffrn_reflns_limit_k_min -20
_diffrn_reflns_limit_l_max 23
_diffrn_reflns_limit_l_min -15
_diffrn_reflns_number 25123
_diffrn_reflns_theta_full 25.00
_diffrn_reflns_theta_max 25.00
_diffrn_reflns_theta_min 1.70
_diffrn_standards_decay_% 0
_diffrn_standards_interval_count 0
_diffrn_standards_interval_time 0
_diffrn_standards_number 0
_exptl_absorpt_coefficient_mu 21.431
_exptl_absorpt_correction_T_max 0.1813
_exptl_absorpt_correction_T_min 0.1546
_exptl_absorpt_correction_type multi-scan
_exptl_absorpt_process_details 'ABSCOR (Higashi, 1995)'
_exptl_crystal_colour YELLOW
_exptl_crystal_density_diffrn 3.831
_exptl_crystal_density_method 'not measured'
_exptl_crystal_description BLOCK
_exptl_crystal_F_000 5248
_exptl_crystal_size_max 0.14
_exptl_crystal_size_mid 0.13
_exptl_crystal_size_min 0.12
_refine_diff_density_max 3.204
_refine_diff_density_min -1.781
_refine_diff_density_rms 0.298
_refine_ls_extinction_method none
_refine_ls_goodness_of_fit_ref 1.111
_refine_ls_hydrogen_treatment constr
_refine_ls_matrix_type full
_refine_ls_number_parameters 723
_refine_ls_number_reflns 8693
_refine_ls_number_restraints 132
_refine_ls_restrained_S_all 1.109
_refine_ls_R_factor_all 0.0479
_refine_ls_R_factor_gt 0.0406
_refine_ls_shift/su_max 0.003
_refine_ls_shift/su_mean 0.000
_refine_ls_structure_factor_coef Fsqd
_refine_ls_weighting_details 'calc w=1/[\s^2^(Fo^2^)+(0.0200P)^2^+77.2597P] where P=(Fo^2^+2Fc^2^)/3'
_refine_ls_weighting_scheme calc
_refine_ls_wR_factor_gt 0.0784
_refine_ls_wR_factor_ref 0.0809
_reflns_number_gt 7746
_reflns_number_total 8693
_reflns_threshold_expression >2sigma(I)
_cod_data_source_file b821750e.txt
_cod_data_source_block AsWRu
_cod_original_sg_symbol_H-M 'P 21/n'
_cod_database_code 7001815

loop_
_symmetry_equiv_pos_as_xyz
'x, y, z'
'-x+1/2, y+1/2, -z+1/2'
'-x, -y, -z'
'x-1/2, -y-1/2, z-1/2'

loop_
_atom_site_label
_atom_site_type_symbol
_atom_site_fract_x
_atom_site_fract_y
_atom_site_fract_z
_atom_site_U_iso_or_equiv
_atom_site_adp_type
_atom_site_occupancy
_atom_site_symmetry_multiplicity
_atom_site_calc_flag
_atom_site_refinement_flags
_atom_site_disorder_assembly
_atom_site_disorder_group
As1 As 0.54800(7) 0.15128(7) 0.10720(6) 0.0083(3) Uani 1 1 d . . .
K1 K 0.6504(5) 0.4233(4) -0.1876(3) 0.0740(17) Uani 0.85 1 d PU . .
K1' K 0.710(2) 0.446(2) -0.1623(19) 0.073(9) Uani 0.15 1 d PU . .
Na1 Na 0.7065(4) 0.0110(3) 0.0054(3) 0.0273(13) Uani 1 1 d . . .
Na2 Na 0.3105(3) -0.1581(3) 0.1277(3) 0.0215(12) Uani 1 1 d . . .
Na3 Na 0.4844(3) 0.2114(3) -0.2120(3) 0.0222(12) Uani 1 1 d . . .
Na4 Na 0.7959(3) 0.3855(3) 0.3525(3) 0.0200(12) Uani 1 1 d . . .
Na5 Na 0.9168(4) -0.0484(4) 0.0843(4) 0.0497(18) Uani 1 1 d . . .
Na6 Na 0.4950(6) 0.0693(5) -0.0725(5) 0.021(3) Uani 0.549(18) 1 d P . .
Na6' Na 0.5018(17) 0.0177(12) -0.0178(10) 0.081(8) Uani 0.451(18) 1 d PU . .
O1 O 0.5814(5) 0.2782(5) 0.2789(4) 0.0133(18) Uani 1 1 d . . .
O2 O 0.4298(5) 0.3166(4) 0.2243(4) 0.0103(18) Uani 1 1 d U . .
O3 O 0.3351(5) 0.1330(5) 0.0970(4) 0.0149(19) Uani 1 1 d . . .
O4 O 0.3753(5) 0.2836(5) 0.0967(4) 0.017(2) Uani 1 1 d . . .
O5 O 0.5368(6) 0.1249(5) 0.2771(4) 0.0153(19) Uani 1 1 d . . .
O6 O 0.7158(5) 0.1984(5) 0.2196(4) 0.0135(19) Uani 1 1 d . . .
O7 O 0.4084(5) 0.2774(5) -0.0312(4) 0.0136(19) Uani 1 1 d . . .
O8 O 0.4227(5) 0.0104(5) 0.2396(4) 0.0151(19) Uani 1 1 d . . .
O9 O 0.6650(5) 0.0489(5) 0.2206(4) 0.0124(18) Uani 1 1 d U . .
O10 O 0.8133(5) 0.1746(5) 0.1165(4) 0.0134(19) Uani 1 1 d U . .
O11 O 0.6517(5) 0.2619(5) -0.0068(4) 0.0163(19) Uani 1 1 d . . .
O12 O 0.3830(5) 0.1622(5) 0.2218(4) 0.0152(19) Uani 1 1 d . . .
O13 O 0.5383(5) 0.2272(4) 0.1627(4) 0.0097(17) Uani 1 1 d . . .
O14 O 0.4951(5) 0.1756(5) 0.0356(4) 0.0109(18) Uani 1 1 d . . .
O15 O 0.6545(5) 0.1339(5) 0.0935(4) 0.0145(19) Uani 1 1 d . . .
O16 O 0.5010(5) 0.0711(4) 0.1419(4) 0.0130(18) Uani 1 1 d . . .
O17 O 0.5781(5) 0.3764(4) 0.1744(4) 0.0098(17) Uani 1 1 d . . .
O18 O 0.6966(5) 0.2962(5) 0.1171(4) 0.0123(18) Uani 1 1 d . . .
O19 O 0.5288(5) 0.3427(5) 0.0551(4) 0.0105(18) Uani 1 1 d U . .
O20 O 0.7366(6) 0.3592(5) 0.2463(4) 0.019(2) Uani 1 1 d . . .
O21 O 0.4268(6) 0.2291(5) 0.3470(4) 0.0162(19) Uani 1 1 d . . .
O22 O 0.4126(5) 0.4390(5) 0.1317(4) 0.0151(19) Uani 1 1 d U . .
O23 O 0.2515(6) 0.0486(5) 0.2005(4) 0.019(2) Uani 1 1 d . . .
O24 O 0.5467(5) 0.3605(5) -0.0879(4) 0.0139(18) Uani 1 1 d . . .
O25 O 0.2390(5) 0.2341(5) 0.0098(5) 0.017(2) Uani 1 1 d . . .
O26 O 0.5667(6) -0.0286(5) 0.3212(4) 0.020(2) Uani 1 1 d . . .
O27 O 0.8473(5) 0.0816(5) 0.2316(4) 0.0156(19) Uani 1 1 d . . .
O28 O 0.8342(6) 0.2848(5) 0.0161(5) 0.018(2) Uani 1 1 d . . .
O29 O 0.5616(6) -0.0764(5) 0.1914(5) 0.020(2) Uani 1 1 d . . .
O30 O 0.7760(5) 0.0156(5) 0.1191(4) 0.017(2) Uani 1 1 d . . .
O31 O 0.7667(5) 0.1403(5) -0.0136(4) 0.017(2) Uani 1 1 d . . .
O32 O 0.5395(5) 0.2023(5) -0.0990(4) 0.0140(19) Uani 1 1 d . . .
O33 O 0.3503(5) 0.1220(5) -0.0370(4) 0.0161(19) Uani 1 1 d . . .
O34 O 0.3558(6) -0.0239(5) 0.1135(4) 0.018(2) Uani 1 1 d . . .
O51 O 0.4749(11) 0.0526(10) 0.4472(9) 0.092(5) Uani 1 1 d . . .
O52 O 0.5187(7) 0.3439(6) -0.2494(6) 0.044(3) Uani 1 1 d . . .
O53 O 0.2262(7) 0.2522(6) 0.1861(6) 0.035(3) Uani 1 1 d . . .
O54 O 0.7405(7) 0.2853(6) -0.1497(7) 0.049(3) Uani 1 1 d U . .
O55 O 0.1766(7) -0.1066(6) 0.1767(6) 0.034(3) Uani 1 1 d . . .
O56 O 0.4209(7) 0.1994(6) -0.3231(5) 0.031(2) Uani 1 1 d . . .
O57 O 0.3466(6) 0.2533(5) -0.1663(5) 0.024(2) Uani 1 1 d . . .
O58 O 0.3793(6) -0.1552(5) 0.2379(5) 0.023(2) Uani 1 1 d . . .
O59 O 0.4829(6) 0.2093(5) 0.4628(5) 0.020(2) Uani 1 1 d U . .
O60 O 0.6589(6) 0.3367(6) 0.3960(5) 0.030(2) Uani 1 1 d . . .
O61 O 1.0511(9) -0.1168(12) 0.0640(8) 0.103(7) Uani 1 1 d . . .
O62 O 0.8325(11) 0.4803(9) -0.1370(8) 0.083(5) Uani 1 1 d U . .
O63 O 0.9573(12) 0.0865(10) 0.0686(9) 0.096(5) Uani 1 1 d U . .
O64 O 0.6151(15) 0.1612(11) 0.4124(11) 0.052(7) Uani 0.68(4) 1 d PU . .
O64' O 0.662(2) 0.1581(17) 0.3825(17) 0.020(11) Uani 0.32(4) 1 d PU . .
O65 O 0.0404(12) 0.2939(11) 0.0665(10) 0.101(6) Uani 1 1 d U . .
O66 O 0.8451(7) -0.0434(8) -0.0249(6) 0.050(3) Uani 1 1 d . . .
O67 O 0.9715(7) -0.0383(6) 0.1969(6) 0.042(3) Uani 1 1 d . . .
O68 O 0.1905(15) 0.3850(13) 0.0665(13) 0.139(8) Uani 1 1 d U . .
O69 O 0.1153(7) 0.1529(6) 0.1221(6) 0.035(3) Uani 1 1 d . . .
Ru Ru 0.64387(6) 0.40807(6) 0.08658(5) 0.0118(2) Uani 1 1 d . . .
W1 W 0.66363(3) 0.29429(3) 0.20942(2) 0.00995(11) Uani 1 1 d . . .
W2 W 0.47031(3) 0.21469(3) 0.26743(3) 0.01113(12) Uani 1 1 d . . .
W3 W 0.45851(3) 0.34680(3) 0.13555(2) 0.00966(11) Uani 1 1 d . . .
W4 W 0.35371(3) 0.05792(3) 0.16653(3) 0.01181(12) Uani 1 1 d . . .
W5 W 0.34572(3) 0.19965(3) 0.02066(2) 0.01036(12) Uani 1 1 d . . .
W6 W 0.53457(3) 0.27784(3) -0.03879(2) 0.01013(11) Uani 1 1 d . . .
W7 W 0.75232(3) 0.22043(3) 0.04044(3) 0.01126(12) Uani 1 1 d . . .
W8 W 0.76125(3) 0.09446(3) 0.17419(3) 0.01183(12) Uani 1 1 d . . .
W9 W 0.55122(3) 0.00893(3) 0.24136(3) 0.01226(12) Uani 1 1 d . . .
C1 C 0.6084(9) 0.5241(7) 0.0449(7) 0.023(3) Uani 1 1 d U . .
H1 H 0.5550 0.5484 0.0339 0.027 Uiso 1 1 d R . .
C2 C 0.6531(9) 0.4788(7) -0.0033(7) 0.020(3) Uani 1 1 d U . .
H2 H 0.6260 0.4691 -0.0448 0.024 Uiso 1 1 d R . .
C3 C 0.7308(10) 0.4992(9) 0.1242(8) 0.032(4) Uani 1 1 d U . .
H3 H 0.7569 0.5066 0.1663 0.038 Uiso 1 1 d R . .
C4 C 0.6465(8) 0.5321(7) 0.1101(7) 0.017(3) Uani 1 1 d U . .
H4 H 0.6159 0.5586 0.1434 0.020 Uiso 1 1 d R . .
C5 C 0.7752(9) 0.4562(9) 0.0746(8) 0.031(4) Uani 1 1 d U . .
H5 H 0.8297 0.4331 0.0845 0.038 Uiso 1 1 d R . .
C6 C 0.7364(9) 0.4476(8) 0.0103(7) 0.022(3) Uani 1 1 d . . .
H6 H 0.7668 0.4217 -0.0235 0.027 Uiso 1 1 d R . .

loop_
_atom_site_aniso_label
_atom_site_aniso_U_11
_atom_site_aniso_U_22
_atom_site_aniso_U_33
_atom_site_aniso_U_23
_atom_site_aniso_U_13
_atom_site_aniso_U_12
As1 0.0077(6) 0.0083(6) 0.0090(6) -0.0007(5) 0.0014(5) 0.0001(5)
K1 0.086(3) 0.067(3) 0.069(3) 0.000(3) 0.014(3) 0.000(3)
K1' 0.067(12) 0.072(12) 0.080(12) -0.009(9) -0.013(9) -0.007(9)
Na1 0.041(3) 0.019(3) 0.022(3) -0.002(2) -0.005(3) 0.000(2)
Na2 0.025(3) 0.018(3) 0.021(3) 0.001(2) 0.001(2) 0.000(2)
Na3 0.024(3) 0.020(3) 0.022(3) 0.002(2) -0.003(2) -0.001(2)
Na4 0.019(3) 0.023(3) 0.018(3) -0.001(2) -0.006(2) -0.008(2)
Na5 0.038(4) 0.054(4) 0.058(5) 0.000(4) 0.004(3) 0.002(3)
Na6 0.021(6) 0.015(5) 0.028(6) 0.002(4) 0.011(4) 0.001(4)
Na6' 0.101(11) 0.070(11) 0.072(12) 0.006(8) 0.005(9) 0.003(8)
O1 0.018(5) 0.015(4) 0.007(4) -0.004(4) 0.005(4) -0.002(4)
O2 0.011(4) 0.008(4) 0.013(4) -0.004(3) 0.006(3) 0.003(3)
O3 0.011(4) 0.013(4) 0.020(5) 0.004(4) -0.004(4) -0.007(4)
O4 0.012(4) 0.024(5) 0.014(5) -0.001(4) 0.004(4) 0.003(4)
O5 0.023(5) 0.010(4) 0.012(5) 0.004(4) 0.000(4) 0.000(4)
O6 0.014(4) 0.012(4) 0.014(5) -0.003(4) 0.000(4) 0.000(4)
O7 0.012(4) 0.015(4) 0.014(5) 0.007(4) 0.002(4) 0.002(3)
O8 0.020(5) 0.014(4) 0.012(5) 0.001(4) -0.004(4) -0.009(4)
O9 0.010(4) 0.010(4) 0.017(4) 0.002(3) 0.004(3) -0.008(3)
O10 0.008(4) 0.019(4) 0.013(4) -0.005(4) -0.007(3) 0.003(3)
O11 0.016(5) 0.019(5) 0.014(5) -0.001(4) -0.003(4) 0.003(4)
O12 0.021(5) 0.011(4) 0.014(5) -0.006(4) 0.000(4) -0.001(4)
O13 0.013(4) 0.006(4) 0.009(4) -0.004(3) 0.003(3) -0.003(3)
O14 0.006(4) 0.018(4) 0.008(4) 0.000(4) 0.003(3) -0.002(3)
O15 0.008(4) 0.011(4) 0.025(5) 0.005(4) -0.005(4) 0.003(3)
O16 0.014(4) 0.005(4) 0.020(5) 0.000(4) -0.003(4) 0.006(3)
O17 0.010(4) 0.007(4) 0.012(4) 0.002(4) 0.007(3) 0.004(3)
O18 0.018(5) 0.011(4) 0.008(4) -0.003(4) 0.003(4) -0.003(4)
O19 0.010(4) 0.013(4) 0.008(4) -0.004(3) -0.003(3) -0.004(3)
O20 0.022(5) 0.017(5) 0.019(5) -0.005(4) -0.009(4) 0.001(4)
O21 0.022(5) 0.021(5) 0.006(4) -0.005(4) 0.009(4) -0.004(4)
O22 0.019(4) 0.018(4) 0.009(4) -0.002(4) 0.000(3) 0.003(3)
O23 0.018(5) 0.018(5) 0.020(5) 0.005(4) -0.007(4) -0.005(4)
O24 0.013(4) 0.018(4) 0.010(4) 0.002(4) -0.003(4) -0.002(4)
O25 0.014(5) 0.013(4) 0.025(5) -0.005(4) 0.003(4) -0.002(4)
O26 0.017(5) 0.021(5) 0.021(5) 0.012(4) 0.003(4) -0.002(4)
O27 0.011(4) 0.018(5) 0.017(5) 0.007(4) -0.010(4) 0.000(4)
O28 0.018(5) 0.014(5) 0.022(5) -0.003(4) 0.000(4) -0.002(4)
O29 0.020(5) 0.012(4) 0.028(5) -0.006(4) -0.005(4) 0.007(4)
O30 0.014(4) 0.015(4) 0.022(5) -0.003(4) 0.003(4) 0.006(4)
O31 0.016(5) 0.023(5) 0.014(5) -0.009(4) 0.002(4) 0.005(4)
O32 0.014(4) 0.013(4) 0.016(5) 0.002(4) -0.002(4) 0.003(3)
O33 0.013(4) 0.019(5) 0.016(5) -0.002(4) 0.002(4) 0.001(4)
O34 0.021(5) 0.015(4) 0.019(5) -0.002(4) -0.006(4) 0.003(4)
O51 0.103(13) 0.085(12) 0.088(13) 0.017(10) 0.014(10) -0.006(10)
O52 0.039(7) 0.029(6) 0.064(9) 0.005(6) 0.015(6) 0.001(5)
O53 0.040(6) 0.024(5) 0.042(7) -0.005(5) 0.012(5) -0.002(5)
O54 0.039(6) 0.034(5) 0.075(7) 0.015(5) 0.006(5) -0.006(5)
O55 0.035(6) 0.022(5) 0.044(7) -0.006(5) 0.010(5) 0.003(5)
O56 0.040(6) 0.025(5) 0.027(6) 0.007(5) -0.009(5) 0.002(5)
O57 0.025(5) 0.028(5) 0.018(5) 0.000(4) -0.007(4) 0.000(4)
O58 0.022(5) 0.028(5) 0.019(5) 0.008(4) -0.001(4) 0.003(4)
O59 0.021(2) 0.020(2) 0.019(2) -0.0001(10) 0.0029(10) 0.0007(10)
O60 0.033(6) 0.032(6) 0.026(6) 0.006(5) -0.009(5) -0.009(5)
O61 0.056(9) 0.190(19) 0.062(10) 0.047(11) 0.018(8) 0.080(11)
O62 0.101(8) 0.084(8) 0.064(8) -0.001(7) 0.020(7) 0.024(7)
O63 0.099(9) 0.090(9) 0.099(9) -0.003(7) 0.010(7) 0.007(7)
O64 0.049(10) 0.059(9) 0.048(10) -0.008(7) 0.004(8) 0.004(7)
O64' 0.020(11) 0.020(11) 0.020(11) -0.0001(10) 0.0005(10) -0.0001(10)
O65 0.093(9) 0.111(9) 0.100(9) 0.007(8) 0.001(8) -0.002(7)
O66 0.041(7) 0.071(9) 0.037(7) -0.025(6) -0.001(6) 0.016(6)
O67 0.043(7) 0.040(6) 0.042(7) 0.016(6) 0.014(6) 0.014(5)
O68 0.145(11) 0.114(10) 0.158(11) -0.012(9) 0.038(9) 0.013(8)
O69 0.029(6) 0.033(6) 0.043(7) -0.009(5) -0.006(5) -0.001(5)
Ru 0.0138(5) 0.0101(5) 0.0115(5) 0.0021(4) 0.0002(4) -0.0003(4)
W1 0.0114(3) 0.0093(2) 0.0091(3) -0.0001(2) -0.0003(2) 0.00013(19)
W2 0.0129(3) 0.0113(2) 0.0093(3) 0.0004(2) 0.0022(2) -0.00025(19)
W3 0.0112(2) 0.0087(2) 0.0091(3) -0.0002(2) 0.00138(19) 0.00192(19)
W4 0.0123(2) 0.0106(2) 0.0125(3) 0.0022(2) -0.0001(2) -0.0023(2)
W5 0.0096(2) 0.0122(2) 0.0092(3) 0.0001(2) 0.0005(2) 0.00001(19)
W6 0.0112(2) 0.0109(2) 0.0082(3) 0.0007(2) 0.0010(2) 0.00041(19)
W7 0.0096(2) 0.0128(2) 0.0115(3) -0.0003(2) 0.0023(2) 0.00037(19)
W8 0.0110(2) 0.0102(2) 0.0143(3) 0.0000(2) -0.0012(2) 0.00126(19)
W9 0.0141(3) 0.0090(2) 0.0136(3) 0.0024(2) -0.0015(2) -0.0001(2)
C1 0.018(6) 0.013(6) 0.038(7) 0.013(5) 0.000(5) -0.006(5)
C2 0.028(6) 0.016(6) 0.017(6) 0.010(5) -0.001(5) -0.007(5)
C3 0.036(7) 0.031(7) 0.029(7) 0.005(6) 0.001(6) -0.021(6)
C4 0.019(4) 0.011(4) 0.021(5) 0.004(4) 0.006(4) -0.004(4)
C5 0.018(6) 0.038(7) 0.039(7) 0.012(6) 0.002(6) -0.009(6)
C6 0.026(8) 0.017(7) 0.024(8) 0.002(6) 0.002(6) -0.003(6)

loop_
_atom_type_symbol
_atom_type_description
_atom_type_scat_dispersion_real
_atom_type_scat_dispersion_imag
_atom_type_scat_source
C C 0.0033 0.0016 'International Tables Vol C Tables 4.2.6.8 and 6.1.1.4'
H H 0.0000 0.0000 'International Tables Vol C Tables 4.2.6.8 and 6.1.1.4'
O O 0.0106 0.0060 'International Tables Vol C Tables 4.2.6.8 and 6.1.1.4'
As As 0.0499 2.0058 'International Tables Vol C Tables 4.2.6.8 and 6.1.1.4'
Ru Ru -1.2594 0.8363 'International Tables Vol C Tables 4.2.6.8 and 6.1.1.4'
W W -0.8490 6.8722 'International Tables Vol C Tables 4.2.6.8 and 6.1.1.4'
K K 0.2009 0.2494 'International Tables Vol C Tables 4.2.6.8 and 6.1.1.4'
Na Na 0.0362 0.0249 'International Tables Vol C Tables 4.2.6.8 and 6.1.1.4'

loop_
_geom_angle_atom_site_label_1
_geom_angle_atom_site_label_2
_geom_angle_atom_site_label_3
_geom_angle
_geom_angle_site_symmetry_1
_geom_angle_site_symmetry_3
_geom_angle_publ_flag
O15 As1 O14 110.8(4) . . ?
O15 As1 O16 110.0(4) . . ?
O14 As1 O16 110.3(4) . . ?
O15 As1 O13 109.4(4) . . ?
O14 As1 O13 108.8(4) . . ?
O16 As1 O13 107.5(4) . . ?
O15 As1 Na6' 87.3(5) . . ?
O14 As1 Na6' 56.9(4) . . ?
O16 As1 Na6' 71.6(4) . . ?
O13 As1 Na6' 161.9(5) . . ?
O15 As1 Na6' 88.6(5) . 3_655 ?
O14 As1 Na6' 70.4(4) . 3_655 ?
O16 As1 Na6' 56.8(4) . 3_655 ?
O13 As1 Na6' 160.2(5) . 3_655 ?
Na6' As1 Na6' 15.5(6) . 3_655 ?
K1' K1 O52 170.4(19) . . ?
K1' K1 O22 78.8(19) . 3_665 ?
O52 K1 O22 110.3(4) . 3_665 ?
K1' K1 O24 106(2) . . ?
O52 K1 O24 73.2(3) . . ?
O22 K1 O24 80.3(3) 3_665 . ?
K1' K1 O23 81(2) . 4_665 ?
O52 K1 O23 97.7(4) . 4_665 ?
O22 K1 O23 112.3(3) 3_665 4_665 ?
O24 K1 O23 166.8(4) . 4_665 ?
K1' K1 O54 77.0(19) . . ?
O52 K1 O54 93.6(4) . . ?
O22 K1 O54 139.9(4) 3_665 . ?
O24 K1 O54 76.5(3) . . ?
O23 K1 O54 94.9(4) 4_665 . ?
K1' K1 O62 9(2) . . ?
O52 K1 O62 164.1(4) . . ?
O22 K1 O62 85.3(4) 3_665 . ?
O24 K1 O62 113.7(4) . . ?
O23 K1 O62 72.8(4) 4_665 . ?
O54 K1 O62 75.0(4) . . ?
K1' K1 H2 65.5 . . ?
O52 K1 H2 117.7 . . ?
O22 K1 H2 49.2 3_665 . ?
O24 K1 H2 48.2 . . ?
O23 K1 H2 143.5 4_665 . ?
O54 K1 H2 91.5 . . ?
O62 K1 H2 74.3 . . ?
K1 K1' O62 166(3) . . ?
K1 K1' O22 78.1(19) . 3_665 ?
O62 K1' O22 111.6(15) . 3_665 ?
K1 K1' O54 80.1(19) . . ?
O62 K1' O54 96.3(14) . . ?
O22 K1' O54 141.2(15) 3_665 . ?
K1 K1' O23 76(2) . 4_665 ?
O62 K1' O23 91.1(14) . 4_665 ?
O22 K1' O23 110.6(13) 3_665 4_665 ?
O54 K1' O23 94.5(11) . 4_665 ?
K1 K1' O24 54.6(17) . . ?
O62 K1' O24 136.5(17) . . ?
O22 K1' O24 72.0(9) 3_665 . ?
O54 K1' O24 69.3(8) . . ?
O23 K1' O24 129.6(12) 4_665 . ?
K1 K1' W4 93(2) . 4_665 ?
O62 K1' W4 73.3(11) . 4_665 ?
O22 K1' W4 124.5(12) 3_665 4_665 ?
O54 K1' W4 88.2(9) . 4_665 ?
O23 K1' W4 19.7(4) 4_665 4_665 ?
O24 K1' W4 142.6(11) . 4_665 ?
K1 K1' H2 92.7 . . ?
O62 K1' H2 100.9 . . ?
O22 K1' H2 51.8 3_665 . ?
O54 K1' H2 98.1 . . ?
O23 K1' H2 161.5 4_665 . ?
O24 K1' H2 45.3 . . ?
W4 K1' H2 171.9 4_665 . ?
K1 K1' H6 127.6 . . ?
O62 K1' H6 62.9 . . ?
O22 K1' H6 94.6 3_665 . ?
O54 K1' H6 74.2 . . ?
O23 K1' H6 149.4 4_665 . ?
O24 K1' H6 73.6 . . ?
W4 K1' H6 129.8 4_665 . ?
H2 K1' H6 48.4 . . ?
O66 Na1 O31 88.4(4) . . ?
O66 Na1 O30 83.0(4) . . ?
O31 Na1 O30 87.6(3) . . ?
O66 Na1 O33 91.4(4) . 3_655 ?
O31 Na1 O33 174.2(4) . 3_655 ?
O30 Na1 O33 86.6(3) . 3_655 ?
O66 Na1 O34 96.6(4) . 3_655 ?
O31 Na1 O34 85.0(3) . 3_655 ?
O30 Na1 O34 172.5(4) . 3_655 ?
O33 Na1 O34 100.8(3) 3_655 3_655 ?
O66 Na1 O15 133.9(4) . . ?
O31 Na1 O15 62.6(3) . . ?
O30 Na1 O15 62.0(3) . . ?
O33 Na1 O15 113.9(3) 3_655 . ?
O34 Na1 O15 114.2(3) 3_655 . ?
O66 Na1 Na6' 148.6(6) . . ?
O31 Na1 Na6' 108.8(4) . . ?
O30 Na1 Na6' 122.6(5) . . ?
O33 Na1 Na6' 74.0(4) 3_655 . ?
O34 Na1 Na6' 60.5(4) 3_655 . ?
O15 Na1 Na6' 77.4(5) . . ?
O66 Na1 Na6' 146.6(5) . 3_655 ?
O31 Na1 Na6' 121.8(5) . 3_655 ?
O30 Na1 Na6' 109.8(5) . 3_655 ?
O33 Na1 Na6' 60.0(4) 3_655 3_655 ?
O34 Na1 Na6' 74.5(4) 3_655 3_655 ?
O15 Na1 Na6' 77.3(5) . 3_655 ?
Na6' Na1 Na6' 16.8(6) . 3_655 ?
O66 Na1 Na4 89.4(4) . 2_645 ?
O31 Na1 Na4 132.9(3) . 2_645 ?
O30 Na1 Na4 45.5(2) . 2_645 ?
O33 Na1 Na4 41.3(2) 3_655 2_645 ?
O34 Na1 Na4 142.0(3) 3_655 2_645 ?
O15 Na1 Na4 86.5(2) . 2_645 ?
Na6' Na1 Na4 96.8(4) . 2_645 ?
Na6' Na1 Na4 80.0(4) 3_655 2_645 ?
O66 Na1 Na6 134.6(4) . 3_655 ?
O31 Na1 Na6 136.5(3) . 3_655 ?
O30 Na1 Na6 91.4(3) . 3_655 ?
O33 Na1 Na6 43.2(3) 3_655 3_655 ?
O34 Na1 Na6 94.2(3) 3_655 3_655 ?
O15 Na1 Na6 78.6(3) . 3_655 ?
Na6' Na1 Na6 39.4(4) . 3_655 ?
Na6' Na1 Na6 22.6(3) 3_655 3_655 ?
Na4 Na1 Na6 57.35(19) 2_645 3_655 ?
O66 Na1 Na2 97.6(4) . 3_655 ?
O31 Na1 Na2 44.5(2) . 3_655 ?
O30 Na1 Na2 131.8(3) . 3_655 ?
O33 Na1 Na2 141.2(3) 3_655 3_655 ?
O34 Na1 Na2 40.8(2) 3_655 3_655 ?
O15 Na1 Na2 86.1(2) . 3_655 ?
Na6' Na1 Na2 79.0(4) . 3_655 ?
Na6' Na1 Na2 95.8(4) 3_655 3_655 ?
Na4 Na1 Na2 172.1(2) 2_645 3_655 ?
Na6 Na1 Na2 118.3(2) 3_655 3_655 ?
O66 Na1 Na6 139.9(4) . . ?
O31 Na1 Na6 91.2(3) . . ?
O30 Na1 Na6 137.0(3) . . ?
O33 Na1 Na6 92.7(3) 3_655 . ?
O34 Na1 Na6 43.5(3) 3_655 . ?
O15 Na1 Na6 79.4(2) . . ?
Na6' Na1 Na6 21.9(3) . . ?
Na6' Na1 Na6 38.7(4) 3_655 . ?
Na4 Na1 Na6 118.6(2) 2_645 . ?
Na6 Na1 Na6 61.3(3) 3_655 . ?
Na2 Na1 Na6 57.18(18) 3_655 . ?
O54 Na2 O34 175.0(5) 3_655 . ?
O54 Na2 O58 89.3(4) 3_655 . ?
O34 Na2 O58 88.1(3) . . ?
O54 Na2 O55 88.5(4) 3_655 . ?
O34 Na2 O55 87.1(4) . . ?
O58 Na2 O55 88.8(4) . . ?
O54 Na2 O32 94.2(4) 3_655 3_655 ?
O34 Na2 O32 89.6(3) . 3_655 ?
O58 Na2 O32 80.2(3) . 3_655 ?
O55 Na2 O32 168.7(4) . 3_655 ?
O54 Na2 O31 97.3(4) 3_655 3_655 ?
O34 Na2 O31 84.9(3) . 3_655 ?
O58 Na2 O31 171.8(4) . 3_655 ?
O55 Na2 O31 86.6(4) . 3_655 ?
O32 Na2 O31 103.9(3) 3_655 3_655 ?
O54 Na2 Na6 137.6(4) 3_655 3_655 ?
O34 Na2 Na6 46.4(3) . 3_655 ?
O58 Na2 Na6 85.5(3) . 3_655 ?
O55 Na2 Na6 133.3(3) . 3_655 ?
O32 Na2 Na6 43.5(2) 3_655 3_655 ?
O31 Na2 Na6 92.6(3) 3_655 3_655 ?
O54 Na2 W6 78.1(3) 3_655 3_655 ?
O34 Na2 W6 106.6(3) . 3_655 ?
O58 Na2 W6 100.5(3) . 3_655 ?
O55 Na2 W6 163.4(3) . 3_655 ?
O32 Na2 W6 26.2(2) 3_655 3_655 ?
O31 Na2 W6 85.5(2) 3_655 3_655 ?
Na6 Na2 W6 61.74(17) 3_655 3_655 ?
O54 Na2 Na3 88.2(3) 3_655 3_655 ?
O34 Na2 Na3 92.5(3) . 3_655 ?
O58 Na2 Na3 39.6(2) . 3_655 ?
O55 Na2 Na3 128.3(3) . 3_655 ?
O32 Na2 Na3 41.0(2) 3_655 3_655 ?
O31 Na2 Na3 144.9(3) 3_655 3_655 ?
Na6 Na2 Na3 62.1(2) 3_655 3_655 ?
W6 Na2 Na3 61.64(12) 3_655 3_655 ?
O54 Na2 W7 79.8(4) 3_655 3_655 ?
O34 Na2 W7 103.8(3) . 3_655 ?
O58 Na2 W7 161.6(3) . 3_655 ?
O55 Na2 W7 105.5(3) . 3_655 ?
O32 Na2 W7 85.9(2) 3_655 3_655 ?
O31 Na2 W7 26.26(19) 3_655 3_655 ?
Na6 Na2 W7 92.6(2) 3_655 3_655 ?
W6 Na2 W7 62.90(9) 3_655 3_655 ?
Na3 Na2 W7 124.53(17) 3_655 3_655 ?
O54 Na2 Na1 138.4(4) 3_655 3_655 ?
O34 Na2 Na1 44.1(2) . 3_655 ?
O58 Na2 Na1 132.2(3) . 3_655 ?
O55 Na2 Na1 89.8(3) . 3_655 ?
O32 Na2 Na1 95.4(3) 3_655 3_655 ?
O31 Na2 Na1 41.1(2) 3_655 3_655 ?
Na6 Na2 Na1 61.9(2) 3_655 3_655 ?
W6 Na2 Na1 93.77(15) 3_655 3_655 ?
Na3 Na2 Na1 123.86(18) 3_655 3_655 ?
W7 Na2 Na1 60.76(12) 3_655 3_655 ?
O58 Na3 O32 83.4(3) 3_655 . ?
O58 Na3 O57 168.9(4) 3_655 . ?
O32 Na3 O57 87.5(3) . . ?
O58 Na3 O56 96.0(4) 3_655 . ?
O32 Na3 O56 170.9(4) . . ?
O57 Na3 O56 92.0(4) . . ?
O58 Na3 O52 96.5(4) 3_655 . ?
O32 Na3 O52 106.0(4) . . ?
O57 Na3 O52 92.0(4) . . ?
O56 Na3 O52 83.1(4) . . ?
O58 Na3 O29 84.9(3) 3_655 3_655 ?
O32 Na3 O29 83.0(3) . 3_655 ?
O57 Na3 O29 87.7(3) . 3_655 ?
O56 Na3 O29 87.9(4) . 3_655 ?
O52 Na3 O29 171.0(4) . 3_655 ?
O58 Na3 Na4 127.6(3) 3_655 4_565 ?
O32 Na3 Na4 84.4(3) . 4_565 ?
O57 Na3 Na4 44.7(2) . 4_565 ?
O56 Na3 Na4 88.9(3) . 4_565 ?
O52 Na3 Na4 135.7(3) . 4_565 ?
O29 Na3 Na4 43.0(2) 3_655 4_565 ?
O58 Na3 Na2 41.1(3) 3_655 3_655 ?
O32 Na3 Na2 42.6(2) . 3_655 ?
O57 Na3 Na2 130.1(3) . 3_655 ?
O56 Na3 Na2 137.1(3) . 3_655 ?
O52 Na3 Na2 100.7(3) . 3_655 ?
O29 Na3 Na2 86.3(3) 3_655 3_655 ?
Na4 Na3 Na2 114.05(18) 4_565 3_655 ?
O58 Na3 Na6 82.7(3) 3_655 . ?
O32 Na3 Na6 40.3(3) . . ?
O57 Na3 Na6 86.3(3) . . ?
O56 Na3 Na6 130.7(3) . . ?
O52 Na3 Na6 146.2(4) . . ?
O29 Na3 Na6 42.8(3) 3_655 . ?
Na4 Na3 Na6 56.71(18) 4_565 . ?
Na2 Na3 Na6 57.34(18) 3_655 . ?
O20 Na4 O33 165.6(4) . 4_666 ?
O20 Na4 O60 86.5(4) . . ?
O33 Na4 O60 86.4(3) 4_666 . ?
O20 Na4 O29 93.2(4) . 2_655 ?
O33 Na4 O29 92.9(3) 4_666 2_655 ?
O60 Na4 O29 175.2(4) . 2_655 ?
O20 Na4 O57 78.5(3) . 4_666 ?
O33 Na4 O57 89.1(3) 4_666 4_666 ?
O60 Na4 O57 90.0(4) . 4_666 ?
O29 Na4 O57 85.3(3) 2_655 4_666 ?
O20 Na4 O30 102.0(3) . 2_655 ?
O33 Na4 O30 89.1(3) 4_666 2_655 ?
O60 Na4 O30 80.9(3) . 2_655 ?
O29 Na4 O30 103.8(3) 2_655 2_655 ?
O57 Na4 O30 170.8(4) 4_666 2_655 ?
O20 Na4 Na6 139.7(3) . 4_666 ?
O33 Na4 Na6 46.2(3) 4_666 4_666 ?
O60 Na4 Na6 132.6(3) . 4_666 ?
O29 Na4 Na6 46.9(3) 2_655 4_666 ?
O57 Na4 Na6 90.2(3) 4_666 4_666 ?
O30 Na4 Na6 95.1(3) 2_655 4_666 ?
O20 Na4 Na1 146.4(3) . 2_655 ?
O33 Na4 Na1 44.7(2) 4_666 2_655 ?
O60 Na4 Na1 84.2(3) . 2_655 ?
O29 Na4 Na1 98.6(3) 2_655 2_655 ?
O57 Na4 Na1 133.6(3) 4_666 2_655 ?
O30 Na4 Na1 44.6(2) 2_655 2_655 ?
Na6 Na4 Na1 62.5(2) 4_666 2_655 ?
O20 Na4 Na3 83.4(3) . 4_666 ?
O33 Na4 Na3 92.3(3) 4_666 4_666 ?
O60 Na4 Na3 132.4(3) . 4_666 ?
O29 Na4 Na3 42.9(2) 2_655 4_666 ?
O57 Na4 Na3 42.4(2) 4_666 4_666 ?
O30 Na4 Na3 146.7(3) 2_655 4_666 ?
Na6 Na4 Na3 63.45(19) 4_666 4_666 ?
Na1 Na4 Na3 125.72(18) 2_655 4_666 ?
O20 Na4 Na5 92.4(3) . 2_655 ?
O33 Na4 Na5 89.6(3) 4_666 2_655 ?
O60 Na4 Na5 37.9(3) . 2_655 ?
O29 Na4 Na5 146.8(3) 2_655 2_655 ?
O57 Na4 Na5 127.9(3) 4_666 2_655 ?
O30 Na4 Na5 43.1(2) 2_655 2_655 ?
Na6 Na4 Na5 123.8(2) 4_666 2_655 ?
Na1 Na4 Na5 61.40(17) 2_655 2_655 ?
Na3 Na4 Na5 170.0(2) 4_666 2_655 ?
O20 Na4 W9 83.3(3) . 2_655 ?
O33 Na4 W9 107.1(3) 4_666 2_655 ?
O60 Na4 W9 159.6(3) . 2_655 ?
O29 Na4 W9 24.5(2) 2_655 2_655 ?
O57 Na4 W9 105.1(3) 4_666 2_655 ?
O30 Na4 W9 84.0(2) 2_655 2_655 ?
Na6 Na4 W9 62.31(18) 4_666 2_655 ?
Na1 Na4 W9 94.65(14) 2_655 2_655 ?
Na3 Na4 W9 63.80(12) 4_666 2_655 ?
Na5 Na4 W9 124.85(18) 2_655 2_655 ?
O20 Na4 W8 88.0(3) . 2_655 ?
O33 Na4 W8 105.5(3) 4_666 2_655 ?
O60 Na4 W8 100.3(3) . 2_655 ?
O29 Na4 W8 84.4(2) 2_655 2_655 ?
O57 Na4 W8 162.5(3) 4_666 2_655 ?
O30 Na4 W8 24.8(2) 2_655 2_655 ?
Na6 Na4 W8 93.02(19) 4_666 2_655 ?
Na1 Na4 W8 62.23(12) 2_655 2_655 ?
Na3 Na4 W8 125.49(16) 4_666 2_655 ?
Na5 Na4 W8 63.17(14) 2_655 2_655 ?
W9 Na4 W8 61.75(8) 2_655 2_655 ?
O60 Na5 O61 92.8(6) 2_645 . ?
O60 Na5 O67 93.9(4) 2_645 . ?
O61 Na5 O67 84.7(5) . . ?
O60 Na5 O63 164.5(6) 2_645 . ?
O61 Na5 O63 102.7(7) . . ?
O67 Na5 O63 88.1(6) . . ?
O60 Na5 O66 88.0(5) 2_645 . ?
O61 Na5 O66 103.8(5) . . ?
O67 Na5 O66 171.2(5) . . ?
O63 Na5 O66 87.8(6) . . ?
O60 Na5 O30 83.6(4) 2_645 . ?
O61 Na5 O30 173.1(5) . . ?
O67 Na5 O30 89.7(4) . . ?
O63 Na5 O30 81.1(5) . . ?
O66 Na5 O30 82.0(4) . . ?
O60 Na5 Na4 40.1(3) 2_645 2_645 ?
O61 Na5 Na4 132.2(6) . 2_645 ?
O67 Na5 Na4 89.7(3) . 2_645 ?
O63 Na5 Na4 124.6(5) . 2_645 ?
O66 Na5 Na4 86.2(4) . 2_645 ?
O30 Na5 Na4 43.6(2) . 2_645 ?
Na6' Na6 Na6' 3.1(17) . 3_655 ?
Na6' Na6 O32 137.4(12) . . ?
Na6' Na6 O32 139.3(8) 3_655 . ?
Na6' Na6 O33 93.3(11) . . ?
Na6' Na6 O33 90.9(7) 3_655 . ?
O32 Na6 O33 88.7(4) . . ?
Na6' Na6 O29 141.7(11) . 3_655 ?
Na6' Na6 O29 139.8(7) 3_655 3_655 ?
O32 Na6 O29 80.8(4) . 3_655 ?
O33 Na6 O29 87.7(4) . 3_655 ?
Na6' Na6 O34 90.4(11) . 3_655 ?
Na6' Na6 O34 92.9(7) 3_655 3_655 ?
O32 Na6 O34 87.6(4) . 3_655 ?
O33 Na6 O34 176.1(5) . 3_655 ?
O29 Na6 O34 90.2(4) 3_655 3_655 ?
Na6' Na6 O16 81.4(10) . 3_655 ?
Na6' Na6 O16 80.9(7) 3_655 3_655 ?
O32 Na6 O16 133.5(5) . 3_655 ?
O33 Na6 O16 118.7(4) . 3_655 ?
O29 Na6 O16 65.0(3) 3_655 3_655 ?
O34 Na6 O16 63.3(3) 3_655 3_655 ?
Na6' Na6 O14 78.7(11) . . ?
Na6' Na6 O14 79.2(7) 3_655 . ?
O32 Na6 O14 64.7(3) . . ?
O33 Na6 O14 62.7(3) . . ?
O29 Na6 O14 133.6(4) 3_655 . ?
O34 Na6 O14 116.8(4) 3_655 . ?
O16 Na6 O14 160.0(5) 3_655 . ?
Na6' Na6 Na4 122.1(12) . 4_565 ?
Na6' Na6 Na4 119.0(7) 3_655 4_565 ?
O32 Na6 Na4 86.8(3) . 4_565 ?
O33 Na6 Na4 43.0(3) . 4_565 ?
O29 Na6 Na4 45.0(3) 3_655 4_565 ?
O34 Na6 Na4 135.2(4) 3_655 4_565 ?
O16 Na6 Na4 90.0(3) 3_655 4_565 ?
O14 Na6 Na4 100.5(3) . 4_565 ?
Na6' Na6 Na2 117.4(12) . 3_655 ?
Na6' Na6 Na2 120.5(7) 3_655 3_655 ?
O32 Na6 Na2 44.8(3) . 3_655 ?
O33 Na6 Na2 133.4(4) . 3_655 ?
O29 Na6 Na2 87.7(3) 3_655 3_655 ?
O34 Na6 Na2 43.0(3) 3_655 3_655 ?
O16 Na6 Na2 100.8(3) 3_655 3_655 ?
O14 Na6 Na2 88.6(3) . 3_655 ?
Na4 Na6 Na2 120.4(3) 4_565 3_655 ?
Na6' Na6 Na1 62.0(11) . 3_655 ?
Na6' Na6 Na1 58.9(7) 3_655 3_655 ?
O32 Na6 Na1 132.2(4) . 3_655 ?
O33 Na6 Na1 43.5(3) . 3_655 ?
O29 Na6 Na1 95.1(3) 3_655 3_655 ?
O34 Na6 Na1 140.2(4) 3_655 3_655 ?
O16 Na6 Na1 83.5(3) 3_655 3_655 ?
O14 Na6 Na1 87.0(3) . 3_655 ?
Na4 Na6 Na1 60.17(19) 4_565 3_655 ?
Na2 Na6 Na1 175.6(3) 3_655 3_655 ?
Na6' Na6 W6 116.8(11) . . ?
Na6' Na6 W6 118.0(7) 3_655 . ?
O32 Na6 W6 24.4(2) . . ?
O33 Na6 W6 75.1(3) . . ?
O29 Na6 W6 100.4(3) 3_655 . ?
O34 Na6 W6 102.0(3) 3_655 . ?
O16 Na6 W6 157.7(4) 3_655 . ?
O14 Na6 W6 40.4(2) . . ?
Na4 Na6 W6 90.3(2) 4_565 . ?
Na2 Na6 W6 60.31(16) 3_655 . ?
Na1 Na6 W6 115.7(3) 3_655 . ?
Na6' Na6' Na6 172(4) 3_655 . ?
Na6' Na6' Na6 5(3) 3_655 3_655 ?
Na6 Na6' Na6 176.9(17) . 3_655 ?
Na6' Na6' O14 108(3) 3_655 . ?
Na6 Na6' O14 72.9(10) . . ?
Na6 Na6' O14 107.6(9) 3_655 . ?
Na6' Na6' O16 108(3) 3_655 3_655 ?
Na6 Na6' O16 70.0(10) . 3_655 ?
Na6 Na6' O16 109.4(8) 3_655 3_655 ?
O14 Na6' O16 142.9(7) . 3_655 ?
Na6' Na6' O34 125(3) 3_655 3_655 ?
Na6 Na6' O34 60.8(9) . 3_655 ?
Na6 Na6' O34 121.6(10) 3_655 3_655 ?
O14 Na6' O34 103.9(7) . 3_655 ?
O16 Na6' O34 57.3(5) 3_655 3_655 ?
Na6' Na6' O33 116(3) 3_655 . ?
Na6 Na6' O33 58.1(9) . . ?
Na6 Na6' O33 119.4(9) 3_655 . ?
O14 Na6' O33 56.9(5) . . ?
O16 Na6' O33 101.6(7) 3_655 . ?
O34 Na6' O33 118.9(6) 3_655 . ?
Na6' Na6' Na1 86(3) 3_655 . ?
Na6 Na6' Na1 101.4(12) . . ?
Na6 Na6' Na1 81.6(7) 3_655 . ?
O14 Na6' Na1 91.1(7) . . ?
O16 Na6' Na1 96.3(7) 3_655 . ?
O34 Na6' Na1 49.7(5) 3_655 . ?
O33 Na6' Na1 144.8(8) . . ?
Na6' Na6' Na1 77(3) 3_655 3_655 ?
Na6 Na6' Na1 95.4(12) . 3_655 ?
Na6 Na6' Na1 81.6(7) 3_655 3_655 ?
O14 Na6' Na1 94.1(7) . 3_655 ?
O16 Na6' Na1 89.2(7) 3_655 3_655 ?
O34 Na6' Na1 143.0(8) 3_655 3_655 ?
O33 Na6' Na1 47.7(4) . 3_655 ?
Na1 Na6' Na1 163.2(6) . 3_655 ?
Na6' Na6' As1 83(3) 3_655 . ?
Na6 Na6' As1 99.6(11) . . ?
Na6 Na6' As1 81.6(7) 3_655 . ?
O14 Na6' As1 29.2(3) . . ?
O16 Na6' As1 164.5(8) 3_655 . ?
O34 Na6' As1 107.9(7) 3_655 . ?
O33 Na6' As1 81.3(6) . . ?
Na1 Na6' As1 74.1(5) . . ?
Na1 Na6' As1 103.5(7) 3_655 . ?
Na6' Na6' As1 81(3) 3_655 3_655 ?
Na6 Na6' As1 95.9(11) . 3_655 ?
Na6 Na6' As1 82.9(6) 3_655 3_655 ?
O14 Na6' As1 162.3(9) . 3_655 ?
O16 Na6' As1 29.2(3) 3_655 3_655 ?
O34 Na6' As1 81.4(6) 3_655 3_655 ?
O33 Na6' As1 105.6(7) . 3_655 ?
Na1 Na6' As1 104.8(7) . 3_655 ?
Na1 Na6' As1 72.9(5) 3_655 3_655 ?
As1 Na6' As1 164.5(6) . 3_655 ?
W1 O1 W2 123.6(4) . . ?
W3 O2 W2 123.7(4) . . ?
W4 O3 W5 165.3(5) . . ?
W3 O4 W5 146.8(5) . . ?
W2 O5 W9 143.1(5) . . ?
W1 O6 W8 147.8(5) . . ?
W6 O7 W5 122.9(4) . . ?
W9 O8 W4 122.9(4) . . ?
W8 O9 W9 162.5(5) . . ?
W7 O10 W8 123.3(4) . . ?
W6 O11 W7 162.3(5) . . ?
W2 O12 W4 143.8(5) . . ?
As1 O13 W2 123.5(4) . . ?
As1 O13 W1 122.4(4) . . ?
W2 O13 W1 93.1(3) . . ?
As1 O13 W3 122.3(4) . . ?
W2 O13 W3 92.8(3) . . ?
W1 O13 W3 94.7(3) . . ?
As1 O14 W5 127.3(4) . . ?
As1 O14 W6 126.2(4) . . ?
W5 O14 W6 92.7(3) . . ?
As1 O14 Na6 119.4(4) . . ?
W5 O14 Na6 91.4(3) . . ?
W6 O14 Na6 89.2(3) . . ?
As1 O14 Na6' 93.9(5) . . ?
W5 O14 Na6' 98.9(6) . . ?
W6 O14 Na6' 116.0(5) . . ?
Na6 O14 Na6' 28.5(4) . . ?
As1 O15 W7 125.7(4) . . ?
As1 O15 W8 126.5(5) . . ?
W7 O15 W8 93.0(3) . . ?
As1 O15 Na1 120.5(4) . . ?
W7 O15 Na1 89.7(3) . . ?
W8 O15 Na1 91.2(3) . . ?
As1 O16 W4 125.6(4) . . ?
As1 O16 W9 124.7(4) . . ?
W4 O16 W9 94.5(3) . . ?
As1 O16 Na6 118.5(4) . 3_655 ?
W4 O16 Na6 93.0(3) . 3_655 ?
W9 O16 Na6 91.6(3) . 3_655 ?
As1 O16 Na6' 94.0(5) . 3_655 ?
W4 O16 Na6' 97.5(6) . 3_655 ?
W9 O16 Na6' 119.1(5) . 3_655 ?
Na6 O16 Na6' 28.6(4) 3_655 3_655 ?
W1 O17 W3 121.9(4) . . ?
W1 O17 Ru 98.8(3) . . ?
W3 O17 Ru 100.3(3) . . ?
W1 O18 Ru 100.7(3) . . ?
W1 O18 W7 140.8(4) . . ?
Ru O18 W7 118.0(4) . . ?
W3 O19 Ru 101.2(3) . . ?
W3 O19 W6 139.5(4) . . ?
Ru O19 W6 117.9(4) . . ?
W1 O20 Na4 138.4(5) . . ?
W3 O22 K1 153.6(4) . 3_665 ?
W3 O22 K1' 154.9(9) . 3_665 ?
K1 O22 K1' 23.1(7) 3_665 3_665 ?
W4 O23 K1 145.2(5) . 4_566 ?
W4 O23 K1' 126.7(8) . 4_566 ?
K1 O23 K1' 22.8(7) 4_566 4_566 ?
W6 O24 K1 142.1(4) . . ?
W6 O24 K1' 135.4(7) . . ?
K1 O24 K1' 19.0(6) . . ?
W9 O29 Na3 130.4(5) . 3_655 ?
W9 O29 Na4 120.5(4) . 2_645 ?
Na3 O29 Na4 94.1(3) 3_655 2_645 ?
W9 O29 Na6 117.5(4) . 3_655 ?
Na3 O29 Na6 96.3(4) 3_655 3_655 ?
Na4 O29 Na6 88.1(4) 2_645 3_655 ?
W8 O30 Na1 122.7(4) . . ?
W8 O30 Na5 128.6(5) . . ?
Na1 O30 Na5 94.9(4) . . ?
W8 O30 Na4 117.8(4) . 2_645 ?
Na1 O30 Na4 89.9(3) . 2_645 ?
Na5 O30 Na4 93.3(3) . 2_645 ?
W7 O31 Na1 124.0(5) . . ?
W7 O31 Na2 113.3(4) . 3_655 ?
Na1 O31 Na2 94.4(3) . 3_655 ?
W6 O32 Na3 125.4(4) . . ?
W6 O32 Na6 121.0(5) . . ?
Na3 O32 Na6 99.9(4) . . ?
W6 O32 Na2 115.3(4) . 3_655 ?
Na3 O32 Na2 96.4(3) . 3_655 ?
Na6 O32 Na2 91.7(4) . 3_655 ?
W5 O33 Na4 129.9(4) . 4_565 ?
W5 O33 Na6 120.1(5) . . ?
Na4 O33 Na6 90.8(4) 4_565 . ?
W5 O33 Na1 119.7(4) . 3_655 ?
Na4 O33 Na1 94.0(3) 4_565 3_655 ?
Na6 O33 Na1 93.3(4) . 3_655 ?
W5 O33 Na6' 114.1(6) . . ?
Na4 O33 Na6' 110.8(5) 4_565 . ?
Na6 O33 Na6' 28.6(4) . . ?
Na1 O33 Na6' 72.3(5) 3_655 . ?
W4 O34 Na2 132.5(5) . . ?
W4 O34 Na6 117.4(5) . 3_655 ?
Na2 O34 Na6 90.6(4) . 3_655 ?
W4 O34 Na1 119.0(4) . 3_655 ?
Na2 O34 Na1 95.1(3) . 3_655 ?
Na6 O34 Na1 92.7(4) 3_655 3_655 ?
W4 O34 Na6' 112.9(6) . 3_655 ?
Na2 O34 Na6' 109.3(5) . 3_655 ?
Na6 O34 Na6' 28.8(5) 3_655 3_655 ?
Na1 O34 Na6' 69.8(5) 3_655 3_655 ?
Na3 O52 K1 118.9(5) . . ?
Na2 O54 K1' 150.4(9) 3_655 . ?
Na2 O54 K1 131.1(5) 3_655 . ?
K1' O54 K1 22.9(7) . . ?
Na3 O57 Na4 92.9(4) . 4_565 ?
Na3 O58 Na2 99.3(4) 3_655 . ?
Na5 O60 Na4 102.0(4) 2_655 . ?
K1' O62 K1 4.9(11) . . ?
Na1 O66 Na5 99.9(5) . . ?
O17 Ru O18 73.6(3) . . ?
O17 Ru C4 94.3(4) . . ?
O18 Ru C4 142.8(4) . . ?
O17 Ru O19 73.6(3) . . ?
O18 Ru O19 85.7(3) . . ?
C4 Ru O19 125.3(4) . . ?
O17 Ru C3 100.9(5) . . ?
O18 Ru C3 108.1(5) . . ?
C4 Ru C3 38.5(5) . . ?
O19 Ru C3 163.4(5) . . ?
O17 Ru C2 150.6(4) . . ?
O18 Ru C2 134.2(4) . . ?
C4 Ru C2 68.8(5) . . ?
O19 Ru C2 96.1(4) . . ?
C3 Ru C2 81.1(5) . . ?
O17 Ru C5 129.6(5) . . ?
O18 Ru C5 91.4(5) . . ?
C4 Ru C5 69.1(5) . . ?
O19 Ru C5 154.6(5) . . ?
C3 Ru C5 38.0(6) . . ?
C2 Ru C5 68.3(5) . . ?
O17 Ru C6 167.3(4) . . ?
O18 Ru C6 103.1(4) . . ?
C4 Ru C6 80.9(5) . . ?
O19 Ru C6 118.7(4) . . ?
C3 Ru C6 68.2(5) . . ?
C2 Ru C6 37.3(5) . . ?
C5 Ru C6 37.8(5) . . ?
O17 Ru C1 115.3(4) . . ?
O18 Ru C1 170.8(4) . . ?
C4 Ru C1 38.1(5) . . ?
O19 Ru C1 99.0(4) . . ?
C3 Ru C1 68.7(5) . . ?
C2 Ru C1 37.8(5) . . ?
C5 Ru C1 81.0(5) . . ?
C6 Ru C1 67.7(5) . . ?
O17 Ru W1 39.7(2) . . ?
O18 Ru W1 37.0(2) . . ?
C4 Ru W1 115.4(4) . . ?
O19 Ru W1 88.8(2) . . ?
C3 Ru W1 96.7(4) . . ?
C2 Ru W1 169.8(4) . . ?
C5 Ru W1 103.9(4) . . ?
C6 Ru W1 132.7(4) . . ?
C1 Ru W1 150.1(4) . . ?
O17 Ru W3 39.0(2) . . ?
O18 Ru W3 87.3(2) . . ?
C4 Ru W3 105.5(3) . . ?
O19 Ru W3 37.0(2) . . ?
C3 Ru W3 132.0(4) . . ?
C2 Ru W3 120.4(4) . . ?
C5 Ru W3 168.2(4) . . ?
C6 Ru W3 153.6(4) . . ?
C1 Ru W3 101.3(3) . . ?
W1 Ru W3 68.39(2) . . ?
O20 W1 O6 104.3(4) . . ?
O20 W1 O1 101.9(4) . . ?
O6 W1 O1 94.6(4) . . ?
O20 W1 O18 103.0(4) . . ?
O6 W1 O18 90.2(4) . . ?
O1 W1 O18 152.6(3) . . ?
O20 W1 O17 96.5(4) . . ?
O6 W1 O17 158.6(3) . . ?
O1 W1 O17 85.8(3) . . ?
O18 W1 O17 80.3(3) . . ?
O20 W1 O13 167.0(3) . . ?
O6 W1 O13 87.8(3) . . ?
O1 W1 O13 71.8(3) . . ?
O18 W1 O13 81.4(3) . . ?
O17 W1 O13 71.9(3) . . ?
O20 W1 Ru 89.7(3) . . ?
O6 W1 Ru 132.5(3) . . ?
O1 W1 Ru 127.2(2) . . ?
O18 W1 Ru 42.3(2) . . ?
O17 W1 Ru 41.5(2) . . ?
O13 W1 Ru 85.50(19) . . ?
O21 W2 O12 103.8(4) . . ?
O21 W2 O5 103.6(4) . . ?
O12 W2 O5 92.5(4) . . ?
O21 W2 O1 98.7(4) . . ?
O12 W2 O1 156.6(4) . . ?
O5 W2 O1 88.4(4) . . ?
O21 W2 O2 98.7(4) . . ?
O12 W2 O2 89.4(3) . . ?
O5 W2 O2 156.5(3) . . ?
O1 W2 O2 80.8(3) . . ?
O21 W2 O13 166.3(3) . . ?
O12 W2 O13 85.8(3) . . ?
O5 W2 O13 85.4(3) . . ?
O1 W2 O13 71.0(3) . . ?
O2 W2 O13 71.3(3) . . ?
O22 W3 O4 103.8(4) . . ?
O22 W3 O2 100.9(4) . . ?
O4 W3 O2 94.1(4) . . ?
O22 W3 O19 103.0(4) . . ?
O4 W3 O19 90.8(3) . . ?
O2 W3 O19 153.8(3) . . ?
O22 W3 O17 98.8(3) . . ?
O4 W3 O17 157.0(3) . . ?
O2 W3 O17 85.8(3) . . ?
O19 W3 O17 79.9(3) . . ?
O22 W3 O13 167.7(3) . . ?
O4 W3 O13 86.8(3) . . ?
O2 W3 O13 71.7(3) . . ?
O19 W3 O13 82.8(3) . . ?
O17 W3 O13 71.3(3) . . ?
O22 W3 Ru 92.9(3) . . ?
O4 W3 Ru 132.5(3) . . ?
O2 W3 Ru 126.4(2) . . ?
O19 W3 Ru 41.9(2) . . ?
O17 W3 Ru 40.7(2) . . ?
O13 W3 Ru 84.23(18) . . ?
O23 W4 O34 101.1(4) . . ?
O23 W4 O3 103.0(4) . . ?
O34 W4 O3 95.4(4) . . ?
O23 W4 O8 98.4(4) . . ?
O34 W4 O8 96.3(4) . . ?
O3 W4 O8 153.1(3) . . ?
O23 W4 O12 93.2(4) . . ?
O34 W4 O12 165.8(4) . . ?
O3 W4 O12 81.3(3) . . ?
O8 W4 O12 81.4(3) . . ?
O23 W4 O16 169.0(4) . . ?
O34 W4 O16 85.5(3) . . ?
O3 W4 O16 85.0(3) . . ?
O8 W4 O16 71.9(3) . . ?
O12 W4 O16 80.5(3) . . ?
O23 W4 Na6 136.4(3) . 3_655 ?
O34 W4 Na6 37.7(3) . 3_655 ?
O3 W4 Na6 96.2(3) . 3_655 ?
O8 W4 Na6 78.9(3) . 3_655 ?
O12 W4 Na6 128.6(3) . 3_655 ?
O16 W4 Na6 48.3(2) . 3_655 ?
O23 W4 Na1 97.1(3) . 3_655 ?
O34 W4 Na1 36.8(3) . 3_655 ?
O3 W4 Na1 60.4(3) . 3_655 ?
O8 W4 Na1 132.7(3) . 3_655 ?
O12 W4 Na1 141.7(2) . 3_655 ?
O16 W4 Na1 93.4(2) . 3_655 ?
Na6 W4 Na1 59.59(18) 3_655 3_655 ?
O23 W4 K1' 33.7(6) . 4_566 ?
O34 W4 K1' 120.6(6) . 4_566 ?
O3 W4 K1' 123.2(6) . 4_566 ?
O8 W4 K1' 69.8(6) . 4_566 ?
O12 W4 K1' 72.0(6) . 4_566 ?
O16 W4 K1' 135.3(5) . 4_566 ?
Na6 W4 K1' 139.5(5) 3_655 4_566 ?
Na1 W4 K1' 129.7(5) 3_655 4_566 ?
O25 W5 O33 102.6(4) . . ?
O25 W5 O3 102.1(4) . . ?
O33 W5 O3 94.9(4) . . ?
O25 W5 O7 99.8(4) . . ?
O33 W5 O7 97.8(4) . . ?
O3 W5 O7 151.6(3) . . ?
O25 W5 O4 92.9(4) . . ?
O33 W5 O4 164.5(3) . . ?
O3 W5 O4 81.1(3) . . ?
O7 W5 O4 79.9(3) . . ?
O25 W5 O14 170.5(3) . . ?
O33 W5 O14 84.5(3) . . ?
O3 W5 O14 83.5(3) . . ?
O7 W5 O14 72.6(3) . . ?
O4 W5 O14 80.2(3) . . ?
O25 W5 Na6 136.0(3) . . ?
O33 W5 Na6 35.6(3) . . ?
O3 W5 Na6 96.2(3) . . ?
O7 W5 Na6 80.1(3) . . ?
O4 W5 Na6 129.5(3) . . ?
O14 W5 Na6 49.6(3) . . ?
O25 W5 Na1 96.3(3) . 3_655 ?
O33 W5 Na1 36.0(3) . 3_655 ?
O3 W5 Na1 61.2(3) . 3_655 ?
O7 W5 Na1 133.6(3) . 3_655 ?
O4 W5 Na1 142.3(2) . 3_655 ?
O14 W5 Na1 93.2(2) . 3_655 ?
Na6 W5 Na1 58.82(17) . 3_655 ?
O25 W5 Na4 80.8(3) . 4_565 ?
O33 W5 Na4 28.9(3) . 4_565 ?
O3 W5 Na4 118.2(3) . 4_565 ?
O7 W5 Na4 82.9(3) . 4_565 ?
O4 W5 Na4 160.5(2) . 4_565 ?
O14 W5 Na4 103.5(2) . 4_565 ?
Na6 W5 Na4 55.34(17) . 4_565 ?
Na1 W5 Na4 57.15(11) 3_655 4_565 ?
O24 W6 O32 101.4(4) . . ?
O24 W6 O11 101.5(4) . . ?
O32 W6 O11 94.4(4) . . ?
O24 W6 O7 99.4(4) . . ?
O32 W6 O7 95.9(4) . . ?
O11 W6 O7 154.3(4) . . ?
O24 W6 O19 94.9(3) . . ?
O32 W6 O19 163.6(3) . . ?
O11 W6 O19 80.4(3) . . ?
O7 W6 O19 83.2(3) . . ?
O24 W6 O14 169.8(3) . . ?
O32 W6 O14 84.8(3) . . ?
O11 W6 O14 86.0(3) . . ?
O7 W6 O14 71.7(3) . . ?
O19 W6 O14 79.4(3) . . ?
O24 W6 Na2 95.8(3) . 3_655 ?
O32 W6 Na2 38.5(3) . 3_655 ?
O11 W6 Na2 57.9(3) . 3_655 ?
O7 W6 Na2 134.1(3) . 3_655 ?
O19 W6 Na2 138.2(2) . 3_655 ?
O14 W6 Na2 94.0(2) . 3_655 ?
O24 W6 Na6 134.7(3) . . ?
O32 W6 Na6 34.6(3) . . ?
O11 W6 Na6 94.3(3) . . ?
O7 W6 Na6 81.3(3) . . ?
O19 W6 Na6 129.8(3) . . ?
O14 W6 Na6 50.4(2) . . ?
Na2 W6 Na6 57.94(16) 3_655 . ?
O28 W7 O31 102.7(4) . . ?
O28 W7 O11 101.6(4) . . ?
O31 W7 O11 95.0(4) . . ?
O28 W7 O10 97.8(4) . . ?
O31 W7 O10 96.3(4) . . ?
O11 W7 O10 154.7(4) . . ?
O28 W7 O18 96.6(4) . . ?
O31 W7 O18 160.7(3) . . ?
O11 W7 O18 79.3(3) . . ?
O10 W7 O18 82.6(3) . . ?
O28 W7 O15 169.1(4) . . ?
O31 W7 O15 83.1(4) . . ?
O11 W7 O15 86.9(3) . . ?
O10 W7 O15 72.2(3) . . ?
O18 W7 O15 78.2(3) . . ?
O28 W7 Na2 95.9(3) . 3_655 ?
O31 W7 Na2 40.4(3) . 3_655 ?
O11 W7 Na2 57.0(3) . 3_655 ?
O10 W7 Na2 136.6(3) . 3_655 ?
O18 W7 Na2 136.1(2) . 3_655 ?
O15 W7 Na2 94.4(2) . 3_655 ?
O27 W8 O30 102.5(4) . . ?
O27 W8 O9 101.7(4) . . ?
O30 W8 O9 95.9(4) . . ?
O27 W8 O10 99.7(4) . . ?
O30 W8 O10 96.0(4) . . ?
O9 W8 O10 152.6(3) . . ?
O27 W8 O6 94.0(4) . . ?
O30 W8 O6 163.4(4) . . ?
O9 W8 O6 82.6(3) . . ?
O10 W8 O6 79.0(3) . . ?
O27 W8 O15 170.1(3) . . ?
O30 W8 O15 83.2(3) . . ?
O9 W8 O15 85.5(3) . . ?
O10 W8 O15 71.4(3) . . ?
O6 W8 O15 80.2(3) . . ?
O27 W8 Na4 98.5(3) . 2_645 ?
O30 W8 Na4 37.4(3) . 2_645 ?
O9 W8 Na4 60.0(3) . 2_645 ?
O10 W8 Na4 132.8(3) . 2_645 ?
O6 W8 Na4 142.2(2) . 2_645 ?
O15 W8 Na4 90.9(2) . 2_645 ?
O26 W9 O29 102.0(4) . . ?
O26 W9 O9 102.7(4) . . ?
O29 W9 O9 94.6(4) . . ?
O26 W9 O8 98.3(4) . . ?
O29 W9 O8 95.6(4) . . ?
O9 W9 O8 154.2(3) . . ?
O26 W9 O5 92.5(4) . . ?
O29 W9 O5 165.4(4) . . ?
O9 W9 O5 80.9(3) . . ?
O8 W9 O5 83.4(3) . . ?
O26 W9 O16 167.4(3) . . ?
O29 W9 O16 85.5(3) . . ?
O9 W9 O16 86.6(3) . . ?
O8 W9 O16 70.7(3) . . ?
O5 W9 O16 80.5(3) . . ?
O26 W9 Na4 100.6(3) . 2_645 ?
O29 W9 Na4 35.0(3) . 2_645 ?
O9 W9 Na4 60.5(3) . 2_645 ?
O8 W9 Na4 129.8(3) . 2_645 ?
O5 W9 Na4 141.0(2) . 2_645 ?
O16 W9 Na4 91.4(2) . 2_645 ?
O26 W9 Na6 137.2(3) . 3_655 ?
O29 W9 Na6 37.3(3) . 3_655 ?
O9 W9 Na6 95.2(3) . 3_655 ?
O8 W9 Na6 79.1(3) . 3_655 ?
O5 W9 Na6 128.9(3) . 3_655 ?
O16 W9 Na6 48.4(2) . 3_655 ?
Na4 W9 Na6 55.90(16) 2_645 3_655 ?
C2 C1 C4 118.8(12) . . ?
C2 C1 Ru 69.8(7) . . ?
C4 C1 Ru 69.2(7) . . ?
C2 C1 H1 120.3 . . ?
C4 C1 H1 120.9 . . ?
Ru C1 H1 133.7 . . ?
C6 C2 C1 121.2(13) . . ?
C6 C2 Ru 72.4(8) . . ?
C1 C2 Ru 72.4(7) . . ?
C6 C2 H2 119.4 . . ?
C1 C2 H2 119.4 . . ?
Ru C2 H2 127.2 . . ?
C5 C3 C4 120.2(14) . . ?
C5 C3 Ru 71.5(8) . . ?
C4 C3 Ru 70.6(8) . . ?
C5 C3 H3 120.1 . . ?
C4 C3 H3 119.7 . . ?
Ru C3 H3 131.3 . . ?
C3 C4 C1 119.9(13) . . ?
C3 C4 Ru 71.0(8) . . ?
C1 C4 Ru 72.7(7) . . ?
C3 C4 H4 120.3 . . ?
C1 C4 H4 119.8 . . ?
Ru C4 H4 128.1 . . ?
C3 C5 C6 119.5(14) . . ?
C3 C5 Ru 70.5(8) . . ?
C6 C5 Ru 71.9(8) . . ?
C3 C5 H5 120.1 . . ?
C6 C5 H5 120.4 . . ?
Ru C5 H5 129.2 . . ?
C2 C6 C5 120.2(14) . . ?
C2 C6 Ru 70.2(8) . . ?
C5 C6 Ru 70.3(8) . . ?
C2 C6 H6 119.8 . . ?
C5 C6 H6 120.0 . . ?
Ru C6 H6 133.4 . . ?

loop_
_geom_bond_atom_site_label_1
_geom_bond_atom_site_label_2
_geom_bond_distance
_geom_bond_site_symmetry_2
_geom_bond_publ_flag
As1 O15 1.666(8) . ?
As1 O14 1.675(8) . ?
As1 O16 1.683(8) . ?
As1 O13 1.700(8) . ?
As1 Na6' 3.42(2) . ?
As1 Na6' 3.44(2) 3_655 ?
K1 K1' 1.10(3) . ?
K1 O52 2.685(14) . ?
K1 O22 2.755(10) 3_665 ?
K1 O24 2.761(10) . ?
K1 O23 2.763(11) 4_665 ?
K1 O54 2.799(13) . ?
K1 O62 3.076(19) . ?
K1 H2 2.9733 . ?
K1' O62 1.99(4) . ?
K1' O22 2.76(4) 3_665 ?
K1' O54 2.77(4) . ?
K1' O23 2.81(4) 4_665 ?
K1' O24 3.25(4) . ?
K1' W4 4.07(4) 4_665 ?
K1' H2 2.7094 . ?
K1' H6 2.9078 . ?
Na1 O66 2.377(12) . ?
Na1 O31 2.400(10) . ?
Na1 O30 2.483(10) . ?
Na1 O33 2.490(10) 3_655 ?
Na1 O34 2.543(10) 3_655 ?
Na1 O15 2.838(10) . ?
Na1 Na6' 3.13(3) . ?
Na1 Na6' 3.20(3) 3_655 ?
Na1 Na4 3.534(7) 2_645 ?
Na1 Na6 3.613(11) 3_655 ?
Na1 Na2 3.639(7) 3_655 ?
Na1 Na6 3.671(11) . ?
Na2 O54 2.328(12) 3_655 ?
Na2 O34 2.388(10) . ?
Na2 O58 2.414(10) . ?
Na2 O55 2.424(11) . ?
Na2 O32 2.468(10) 3_655 ?
Na2 O31 2.557(10) 3_655 ?
Na2 Na6 3.498(10) 3_655 ?
Na2 W6 3.586(5) 3_655 ?
Na2 Na3 3.620(7) 3_655 ?
Na2 W7 3.621(5) 3_655 ?
Na2 Na1 3.639(7) 3_655 ?
Na3 O58 2.336(10) 3_655 ?
Na3 O32 2.389(10) . ?
Na3 O57 2.396(11) . ?
Na3 O56 2.407(11) . ?
Na3 O52 2.420(12) . ?
Na3 O29 2.421(10) 3_655 ?
Na3 Na4 3.548(7) 4_565 ?
Na3 Na2 3.620(7) 3_655 ?
Na3 Na6 3.671(11) . ?
Na4 O20 2.327(10) . ?
Na4 O33 2.340(10) 4_666 ?
Na4 O60 2.405(11) . ?
Na4 O29 2.428(10) 2_655 ?
Na4 O57 2.498(11) 4_666 ?
Na4 O30 2.520(10) 2_655 ?
Na4 Na6 3.431(11) 4_666 ?
Na4 Na1 3.534(7) 2_655 ?
Na4 Na3 3.548(7) 4_666 ?
Na4 Na5 3.649(8) 2_655 ?
Na4 W9 3.651(5) 2_655 ?
Na4 W8 3.672(5) 2_655 ?
Na5 O60 2.292(12) 2_645 ?
Na5 O61 2.378(14) . ?
Na5 O67 2.383(14) . ?
Na5 O63 2.384(19) . ?
Na5 O66 2.415(14) . ?
Na5 O30 2.498(10) . ?
Na5 Na4 3.649(8) 2_645 ?
Na6 Na6' 1.397(19) . ?
Na6 Na6' 2.32(2) 3_655 ?
Na6 O32 2.408(12) . ?
Na6 O33 2.478(12) . ?
Na6 O29 2.507(14) 3_655 ?
Na6 O34 2.532(12) 3_655 ?
Na6 O16 2.746(12) 3_655 ?
Na6 O14 2.802(13) . ?
Na6 Na4 3.431(11) 4_565 ?
Na6 Na2 3.498(10) 3_655 ?
Na6 Na1 3.613(11) 3_655 ?
Na6 W6 3.636(9) . ?
Na6' Na6' 0.93(4) 3_655 ?
Na6' Na6 2.32(2) 3_655 ?
Na6' O14 2.87(2) . ?
Na6' O16 2.89(2) 3_655 ?
Na6' O34 2.90(2) 3_655 ?
Na6' O33 2.91(2) . ?
Na6' Na1 3.20(3) 3_655 ?
Na6' As1 3.44(2) 3_655 ?
O1 W1 1.894(8) . ?
O1 W2 2.006(8) . ?
O2 W3 1.895(8) . ?
O2 W2 2.015(8) . ?
O3 W4 1.895(8) . ?
O3 W5 1.900(8) . ?
O4 W3 1.816(8) . ?
O4 W5 2.117(9) . ?
O5 W2 1.830(8) . ?
O5 W9 2.097(8) . ?
O6 W1 1.813(8) . ?
O6 W8 2.096(8) . ?
O7 W6 1.919(8) . ?
O7 W5 1.929(8) . ?
O8 W9 1.946(8) . ?
O8 W4 1.950(8) . ?
O9 W8 1.900(8) . ?
O9 W9 1.901(7) . ?
O10 W7 1.924(8) . ?
O10 W8 1.950(9) . ?
O11 W6 1.895(8) . ?
O11 W7 1.911(8) . ?
O12 W2 1.823(8) . ?
O12 W4 2.121(8) . ?
O13 W2 2.347(8) . ?
O13 W1 2.387(7) . ?
O13 W3 2.412(8) . ?
O14 W5 2.314(8) . ?
O14 W6 2.357(8) . ?
O15 W7 2.344(8) . ?
O15 W8 2.357(8) . ?
O16 W4 2.302(8) . ?
O16 W9 2.357(8) . ?
O16 Na6 2.746(12) 3_655 ?
O16 Na6' 2.89(2) 3_655 ?
O17 W1 2.015(8) . ?
O17 W3 2.021(8) . ?
O17 Ru 2.093(8) . ?
O18 W1 1.911(8) . ?
O18 Ru 2.136(8) . ?
O18 W7 2.172(8) . ?
O19 W3 1.936(8) . ?
O19 Ru 2.149(7) . ?
O19 W6 2.169(8) . ?
O20 W1 1.714(8) . ?
O21 W2 1.741(8) . ?
O22 W3 1.708(8) . ?
O22 K1 2.755(10) 3_665 ?
O22 K1' 2.76(4) 3_665 ?
O23 W4 1.705(9) . ?
O23 K1 2.763(11) 4_566 ?
O23 K1' 2.81(4) 4_566 ?
O24 W6 1.715(8) . ?
O25 W5 1.728(8) . ?
O26 W9 1.723(9) . ?
O27 W8 1.734(8) . ?
O28 W7 1.725(8) . ?
O29 W9 1.760(8) . ?
O29 Na3 2.421(10) 3_655 ?
O29 Na4 2.428(10) 2_645 ?
O29 Na6 2.507(14) 3_655 ?
O30 W8 1.742(8) . ?
O30 Na4 2.520(10) 2_645 ?
O31 W7 1.745(8) . ?
O31 Na2 2.557(10) 3_655 ?
O32 W6 1.753(8) . ?
O32 Na2 2.468(10) 3_655 ?
O33 W5 1.744(8) . ?
O33 Na4 2.340(10) 4_565 ?
O33 Na1 2.490(10) 3_655 ?
O34 W4 1.740(8) . ?
O34 Na6 2.532(12) 3_655 ?
O34 Na1 2.543(10) 3_655 ?
O34 Na6' 2.90(2) 3_655 ?
O54 Na2 2.328(12) 3_655 ?
O57 Na4 2.498(11) 4_565 ?
O58 Na3 2.336(10) 3_655 ?
O60 Na5 2.292(12) 2_655 ?
O64 O64' 0.93(3) . ?
Ru C4 2.147(12) . ?
Ru C3 2.152(14) . ?
Ru C2 2.158(13) . ?
Ru C5 2.166(14) . ?
Ru C6 2.186(14) . ?
Ru C1 2.192(13) . ?
Ru W1 3.1206(11) . ?
Ru W3 3.1596(11) . ?
W4 Na6 3.674(9) 3_655 ?
W4 Na1 3.713(5) 3_655 ?
W4 K1' 4.07(4) 4_566 ?
W5 Na1 3.681(5) 3_655 ?
W5 Na4 3.709(5) 4_565 ?
W6 Na2 3.586(5) 3_655 ?
W7 Na2 3.621(5) 3_655 ?
W8 Na4 3.672(5) 2_645 ?
W9 Na4 3.651(5) 2_645 ?
W9 Na6 3.668(10) 3_655 ?
C1 C2 1.408(19) . ?
C1 C4 1.417(19) . ?
C1 H1 0.9300 . ?
C2 C6 1.390(19) . ?
C2 H2 0.9300 . ?
C3 C5 1.41(2) . ?
C3 C4 1.42(2) . ?
C3 H3 0.9300 . ?
C4 H4 0.9301 . ?
C5 C6 1.41(2) . ?
C5 H5 0.9300 . ?
C6 H6 0.9301 . ?
